data_7116060
loop_
_publ_author_name
'Laura H. Davies'
'Benjamin B. Kasten'
'Paul D. Benny'
'Rory L. Arrowsmith'
'Haobo Ge'Sofia I. Pascu'
'Stan W. Botchway'
'William Clegg'
'Ross W. Harrington'
'Lee J. Higham'

_publ_section_title
;
 Re and ^99m^Tc complexes of BodP3 - multi-modality imaging probes
;
_journal_name_full Chem.Commun.
_journal_page_first 15503
_journal_paper_doi 10.1039/C4cc06367H
_journal_volume 50
_journal_year 2014
_chemical_formula_moiety 'C55 H60 B Cl N2 O2 P3 Re,2 C4 H8 O'
_chemical_formula_sum 'C63 H76 B Cl N2 O4 P3 Re'
_chemical_formula_weight 1250.62
_chemical_name_systematic
;
 ?
;
_space_group_crystal_system triclinic
_space_group_IT_number 2
_space_group_name_Hall '-P 1'
_space_group_name_H-M_alt 'P -1'
_symmetry_space_group_name_Hall '-P 1'
_symmetry_space_group_name_H-M 'P -1'
_atom_sites_solution_hydrogens geom
_atom_sites_solution_primary direct
_atom_sites_solution_secondary difmap
_audit_creation_method SHELXL-2014
_cell_angle_alpha 84.193(5)
_cell_angle_beta 89.183(5)
_cell_angle_gamma 89.699(6)
_cell_formula_units_Z 4
_cell_length_a 12.0578(8)
_cell_length_b 15.8145(12)
_cell_length_c 32.8027(16)
_cell_measurement_reflns_used 9471
_cell_measurement_temperature 150(2)
_cell_measurement_theta_max 62.35
_cell_measurement_theta_min 2.71
_cell_volume 6222.3(7)
_computing_cell_refinement
;
CrysAlisPro, Agilent Technologies,
Version 1.171.34.49 (release 20-01-2011 CrysAlis171 .NET)
(compiled Jan 20 2011,15:58:25)
;
_computing_data_collection
;
CrysAlisPro, Agilent Technologies,
Version 1.171.34.49 (release 20-01-2011 CrysAlis171 .NET)
(compiled Jan 20 2011,15:58:25)
;
_computing_data_reduction
;
CrysAlisPro, Agilent Technologies,
Version 1.171.34.49 (release 20-01-2011 CrysAlis171 .NET)
(compiled Jan 20 2011,15:58:25)
;
_computing_molecular_graphics 'Bruker SHELXTL'
_computing_publication_material 'Bruker SHELXTL and local programs'
_computing_structure_refinement 'SHELXL-2014 (Sheldrick, 2014)'
_computing_structure_solution 'Bruker SHELXTL'
_diffrn_ambient_temperature 150(2)
_diffrn_detector_area_resol_mean 10.3968
_diffrn_measured_fraction_theta_full 0.822
_diffrn_measured_fraction_theta_max 0.934
_diffrn_measurement_device_type 'Agilent Technologies Gemini A Ultra'
_diffrn_measurement_method '\w scans'
_diffrn_radiation_type CuK\a
_diffrn_radiation_wavelength 1.54178
_diffrn_reflns_av_R_equivalents 0.0673
_diffrn_reflns_av_unetI/netI 0.0830
_diffrn_reflns_Laue_measured_fraction_full 0.822
_diffrn_reflns_Laue_measured_fraction_max 0.934
_diffrn_reflns_limit_h_max 13
_diffrn_reflns_limit_h_min -13
_diffrn_reflns_limit_k_max 14
_diffrn_reflns_limit_k_min -18
_diffrn_reflns_limit_l_max 35
_diffrn_reflns_limit_l_min -37
_diffrn_reflns_number 40658
_diffrn_reflns_point_group_measured_fraction_full 0.822
_diffrn_reflns_point_group_measured_fraction_max 0.934
_diffrn_reflns_theta_full 67.679
_diffrn_reflns_theta_max 62.431
_diffrn_reflns_theta_min 2.708
_diffrn_source 'sealed tube with Enhance Ultra optics'
_exptl_absorpt_coefficient_mu 5.297
_exptl_absorpt_correction_T_max 0.900
_exptl_absorpt_correction_T_min 0.420
_exptl_absorpt_correction_type multi-scan
_exptl_absorpt_process_details
;
CrysAlisPro, Agilent Technologies,
Version 1.171.34.49 (release 20-01-2011 CrysAlis171 .NET)
(compiled Jan 20 2011,15:58:25)
Empirical absorption correction using spherical harmonics,
 implemented in SCALE3 ABSPACK scaling algorithm.
;
_exptl_crystal_colour red
_exptl_crystal_density_diffrn 1.335
_exptl_crystal_density_method 'not measured'
_exptl_crystal_description rod
_exptl_crystal_F_000 2568
_exptl_crystal_size_max 0.20
_exptl_crystal_size_mid 0.02
_exptl_crystal_size_min 0.02
_refine_diff_density_max 3.220
_refine_diff_density_min -2.001
_refine_diff_density_rms 0.159
_refine_ls_extinction_method none
_refine_ls_goodness_of_fit_ref 1.053
_refine_ls_hydrogen_treatment constr
_refine_ls_matrix_type full
_refine_ls_number_parameters 1351
_refine_ls_number_reflns 18503
_refine_ls_number_restraints 2512
_refine_ls_restrained_S_all 0.995
_refine_ls_R_factor_all 0.0910
_refine_ls_R_factor_gt 0.0664
_refine_ls_shift/su_max 0.001
_refine_ls_shift/su_mean 0.000
_refine_ls_structure_factor_coef Fsqd
_refine_ls_weighting_details 'w=1/[\s^2^(Fo^2^)+(0.0914P)^2^+37.8105P] where P=(Fo^2^+2Fc^2^)/3'
_refine_ls_weighting_scheme calc
_refine_ls_wR_factor_gt 0.1725
_refine_ls_wR_factor_ref 0.1927
_reflns_Friedel_coverage 0.000
_reflns_number_gt 13764
_reflns_number_total 18503
_reflns_threshold_expression 'I > 2\s(I)'
_cod_data_source_file c4cc06367h2.cif
_cod_data_source_block ljh102
_cod_database_code 7116060
_shelx_space_group_comment
;
The symmetry employed for this shelxl refinement is uniquely defined
by the following loop, which should always be used as a source of
symmetry information in preference to the above space-group names.
They are only intended as comments.
;
_shelx_estimated_absorpt_t_min 0.417
_shelx_estimated_absorpt_t_max 0.901
_shelxl_version_number 2014-3

loop_
_space_group_symop_operation_xyz
'x, y, z'
'-x, -y, -z'

loop_
_atom_site_label
_atom_site_type_symbol
_atom_site_fract_x
_atom_site_fract_y
_atom_site_fract_z
_atom_site_U_iso_or_equiv
_atom_site_adp_type
_atom_site_occupancy
_atom_site_site_symmetry_order
_atom_site_calc_flag
_atom_site_refinement_flags_posn
_atom_site_refinement_flags_adp
Re1 Re 0.18741(3) 0.95307(2) 0.64733(2) 0.02319(13) Uani 1 1 d . U
B1 B 0.6244(13) 0.8872(12) 0.9291(4) 0.066(3) Uani 1 1 d . U
N1 N 0.4963(8) 0.8856(6) 0.9199(3) 0.049(2) Uani 1 1 d . U
N2 N 0.6837(8) 0.9048(6) 0.8853(3) 0.050(2) Uani 1 1 d . U
C1 C 0.4122(10) 0.8685(9) 0.9473(4) 0.057(3) Uani 1 1 d . U
C2 C 0.3073(10) 0.8825(9) 0.9279(4) 0.057(3) Uani 1 1 d . U
C3 C 0.3278(9) 0.9094(7) 0.8868(3) 0.045(2) Uani 1 1 d . U
C4 C 0.4466(9) 0.9111(7) 0.8820(3) 0.044(2) Uani 1 1 d . U
C5 C 0.5135(9) 0.9296(7) 0.8470(3) 0.042(2) Uani 1 1 d . U
C6 C 0.6294(9) 0.9242(7) 0.8483(3) 0.044(2) Uani 1 1 d . U
C7 C 0.7093(10) 0.9374(8) 0.8160(3) 0.050(3) Uani 1 1 d . U
C8 C 0.8111(10) 0.9250(9) 0.8349(4) 0.060(3) Uani 1 1 d . U
C9 C 0.7916(10) 0.9071(8) 0.8769(4) 0.054(3) Uani 1 1 d . U
C10 C 0.4290(13) 0.8416(11) 0.9919(4) 0.079(4) Uani 1 1 d . U
H10A H 0.3567 0.8328 1.0057 0.119 Uiso 1 1 calc R U
H10B H 0.4716 0.7884 0.9950 0.119 Uiso 1 1 calc R U
H10C H 0.4696 0.8858 1.0042 0.119 Uiso 1 1 calc R U
C11 C 0.1967(11) 0.8714(10) 0.9484(4) 0.068(3) Uani 1 1 d . U
H11A H 0.2040 0.8301 0.9730 0.081 Uiso 1 1 calc R U
H11B H 0.1452 0.8469 0.9296 0.081 Uiso 1 1 calc R U
C12 C 0.1462(11) 0.9533(11) 0.9613(4) 0.076(4) Uani 1 1 d . U
H12A H 0.0738 0.9411 0.9746 0.115 Uiso 1 1 calc R U
H12B H 0.1955 0.9774 0.9806 0.115 Uiso 1 1 calc R U
H12C H 0.1366 0.9942 0.9371 0.115 Uiso 1 1 calc R U
C13 C 0.2390(10) 0.9310(9) 0.8564(4) 0.057(3) Uani 1 1 d . U
H13A H 0.2727 0.9484 0.8296 0.085 Uiso 1 1 calc R U
H13B H 0.1921 0.8812 0.8546 0.085 Uiso 1 1 calc R U
H13C H 0.1937 0.9778 0.8651 0.085 Uiso 1 1 calc R U
C14 C 0.6923(10) 0.9559(8) 0.7712(3) 0.053(3) Uani 1 1 d . U
H14A H 0.6128 0.9619 0.7658 0.079 Uiso 1 1 calc R U
H14B H 0.7302 1.0088 0.7613 0.079 Uiso 1 1 calc R U
H14C H 0.7226 0.9091 0.7570 0.079 Uiso 1 1 calc R U
C15 C 0.9256(11) 0.9343(10) 0.8142(4) 0.073(4) Uani 1 1 d . U
H15A H 0.9771 0.8930 0.8287 0.088 Uiso 1 1 calc R U
H15B H 0.9198 0.9198 0.7856 0.088 Uiso 1 1 calc R U
C16 C 0.9735(12) 1.0218(11) 0.8136(4) 0.081(4) Uani 1 1 d . U
H16A H 1.0464 1.0234 0.8000 0.122 Uiso 1 1 calc R U
H16B H 0.9240 1.0630 0.7987 0.122 Uiso 1 1 calc R U
H16C H 0.9813 1.0362 0.8418 0.122 Uiso 1 1 calc R U
C17 C 0.8797(11) 0.8929(11) 0.9089(4) 0.073(4) Uani 1 1 d . U
H17A H 0.9531 0.8976 0.8956 0.109 Uiso 1 1 calc R U
H17B H 0.8723 0.9358 0.9283 0.109 Uiso 1 1 calc R U
H17C H 0.8713 0.8361 0.9235 0.109 Uiso 1 1 calc R U
C18 C 0.4571(9) 0.9575(7) 0.8080(3) 0.040(2) Uani 1 1 d . U
C19 C 0.4197(9) 0.8988(7) 0.7827(3) 0.042(2) Uani 1 1 d . U
H19 H 0.4354 0.8402 0.7895 0.051 Uiso 1 1 calc R U
C20 C 0.3594(8) 0.9241(6) 0.7475(3) 0.035(2) Uani 1 1 d . U
H20 H 0.3342 0.8828 0.7307 0.042 Uiso 1 1 calc R U
C21 C 0.3365(8) 1.0089(6) 0.7371(3) 0.0297(18) Uani 1 1 d . U
C22 C 0.3759(9) 1.0681(6) 0.7623(3) 0.038(2) Uani 1 1 d . U
H22 H 0.3630 1.1269 0.7550 0.045 Uiso 1 1 calc R U
C23 C 0.4326(9) 1.0428(7) 0.7973(3) 0.043(2) Uani 1 1 d . U
H23 H 0.4555 1.0841 0.8145 0.051 Uiso 1 1 calc R U
C24 C 0.6630(13) 0.7964(11) 0.9505(5) 0.093(5) Uani 1 1 d . U
H24A H 0.7425 0.7977 0.9561 0.139 Uiso 1 1 calc R U
H24B H 0.6216 0.7833 0.9762 0.139 Uiso 1 1 calc R U
H24C H 0.6485 0.7526 0.9321 0.139 Uiso 1 1 calc R U
C25 C 0.6479(14) 0.9638(12) 0.9554(5) 0.091(4) Uani 1 1 d . U
H25A H 0.7273 0.9656 0.9613 0.136 Uiso 1 1 calc R U
H25B H 0.6257 1.0173 0.9399 0.136 Uiso 1 1 calc R U
H25C H 0.6054 0.9559 0.9812 0.136 Uiso 1 1 calc R U
P1 P 0.01922(19) 1.03949(14) 0.65358(7) 0.0270(5) Uani 1 1 d . U
P2 P 0.25908(19) 1.04438(14) 0.69081(7) 0.0268(5) Uani 1 1 d . U
P3 P 0.27522(18) 1.05689(13) 0.59472(7) 0.0229(5) Uani 1 1 d . U
C26 C -0.1172(8) 0.9896(6) 0.6580(3) 0.0291(18) Uani 1 1 d . U
C27 C -0.1300(9) 0.9056(7) 0.6496(4) 0.047(3) Uani 1 1 d . U
H27 H -0.0671 0.8723 0.6436 0.056 Uiso 1 1 calc R U
C28 C -0.2369(10) 0.8708(8) 0.6501(4) 0.059(3) Uani 1 1 d . U
H28 H -0.2461 0.8141 0.6436 0.071 Uiso 1 1 calc R U
C29 C -0.3278(10) 0.9169(8) 0.6597(4) 0.055(3) Uani 1 1 d . U
H29 H -0.3998 0.8927 0.6593 0.066 Uiso 1 1 calc R U
C30 C -0.3147(9) 0.9988(8) 0.6699(3) 0.047(2) Uani 1 1 d . U
H30 H -0.3772 1.0303 0.6779 0.057 Uiso 1 1 calc R U
C31 C -0.2110(8) 1.0344(7) 0.6686(3) 0.039(2) Uani 1 1 d . U
H31 H -0.2031 1.0912 0.6751 0.047 Uiso 1 1 calc R U
C32 C -0.0143(7) 1.1293(5) 0.6158(3) 0.0271(17) Uani 1 1 d . U
C33 C -0.0645(8) 1.1111(6) 0.5798(3) 0.033(2) Uani 1 1 d . U
H33C H -0.0831 1.0541 0.5761 0.040 Uiso 1 1 calc R U
C34 C -0.0875(8) 1.1753(6) 0.5492(3) 0.038(2) Uani 1 1 d . U
H34 H -0.1236 1.1625 0.5250 0.045 Uiso 1 1 calc R U
C35 C -0.0585(9) 1.2573(7) 0.5537(3) 0.043(2) Uani 1 1 d . U
H35 H -0.0739 1.3011 0.5325 0.051 Uiso 1 1 calc R U
C36 C -0.0069(9) 1.2767(7) 0.5888(3) 0.041(2) Uani 1 1 d . U
H36 H 0.0132 1.3338 0.5916 0.050 Uiso 1 1 calc R U
C37 C 0.0159(8) 1.2130(6) 0.6203(3) 0.033(2) Uani 1 1 d . U
H37 H 0.0515 1.2264 0.6445 0.039 Uiso 1 1 calc R U
C38 C 0.0343(8) 1.0865(6) 0.7028(3) 0.0312(19) Uani 1 1 d . U
H38A H -0.0177 1.1351 0.7033 0.037 Uiso 1 1 calc R U
H38B H 0.0133 1.0435 0.7256 0.037 Uiso 1 1 calc R U
C39 C 0.1527(8) 1.1175(6) 0.7097(3) 0.0306(19) Uani 1 1 d . U
H39A H 0.1633 1.1214 0.7393 0.037 Uiso 1 1 calc R U
H39B H 0.1626 1.1750 0.6952 0.037 Uiso 1 1 calc R U
C40 C 0.3592(8) 1.1172(6) 0.6637(3) 0.0288(19) Uani 1 1 d . U
H40A H 0.3721 1.1662 0.6796 0.035 Uiso 1 1 calc R U
H40B H 0.4308 1.0876 0.6604 0.035 Uiso 1 1 calc R U
C41 C 0.3118(8) 1.1483(6) 0.6213(3) 0.0277(18) Uani 1 1 d . U
H41A H 0.3677 1.1832 0.6049 0.033 Uiso 1 1 calc R U
H41B H 0.2453 1.1840 0.6247 0.033 Uiso 1 1 calc R U
C42 C 0.4072(7) 1.0190(5) 0.5747(3) 0.0265(17) Uani 1 1 d . U
C43 C 0.4088(9) 0.9429(6) 0.5586(3) 0.035(2) Uani 1 1 d . U
H43 H 0.3423 0.9111 0.5580 0.043 Uiso 1 1 calc R U
C44 C 0.5060(9) 0.9115(7) 0.5430(3) 0.041(2) Uani 1 1 d . U
H44 H 0.5054 0.8586 0.5316 0.049 Uiso 1 1 calc R U
C45 C 0.6034(9) 0.9555(7) 0.5439(3) 0.041(2) Uani 1 1 d . U
H45 H 0.6697 0.9327 0.5334 0.049 Uiso 1 1 calc R U
C46 C 0.6053(9) 1.0336(7) 0.5600(3) 0.044(2) Uani 1 1 d . U
H46 H 0.6722 1.0648 0.5606 0.053 Uiso 1 1 calc R U
C47 C 0.5068(8) 1.0643(7) 0.5750(3) 0.039(2) Uani 1 1 d . U
H47 H 0.5066 1.1178 0.5859 0.047 Uiso 1 1 calc R U
C48 C 0.2079(7) 1.1026(5) 0.5477(3) 0.0254(17) Uani 1 1 d . U
C49 C 0.1542(7) 1.0485(6) 0.5237(3) 0.0296(19) Uani 1 1 d . U
H49 H 0.1503 0.9894 0.5322 0.036 Uiso 1 1 calc R U
C50 C 0.1058(8) 1.0821(6) 0.4868(3) 0.0318(19) Uani 1 1 d . U
H50 H 0.0676 1.0455 0.4706 0.038 Uiso 1 1 calc R U
C51 C 0.1132(8) 1.1679(6) 0.4738(3) 0.0312(19) Uani 1 1 d . U
H51 H 0.0824 1.1900 0.4485 0.037 Uiso 1 1 calc R U
C52 C 0.1658(8) 1.2210(6) 0.4983(3) 0.0310(19) Uani 1 1 d . U
H52 H 0.1690 1.2803 0.4901 0.037 Uiso 1 1 calc R U
C53 C 0.2137(8) 1.1884(6) 0.5345(3) 0.0303(19) Uani 1 1 d . U
H53 H 0.2513 1.2255 0.5507 0.036 Uiso 1 1 calc R U
C54 C 0.1260(7) 0.8801(6) 0.6918(3) 0.0273(18) Uani 1 1 d . U
O1 O 0.0925(7) 0.8343(5) 0.7197(2) 0.053(2) Uani 1 1 d . U
C55 C 0.3196(7) 0.8842(5) 0.6495(3) 0.0276(18) Uani 1 1 d . U
O2 O 0.3985(6) 0.8407(4) 0.6530(2) 0.0405(16) Uani 1 1 d . U
Cl1 Cl 0.10684(18) 0.87199(13) 0.59292(7) 0.0305(5) Uani 1 1 d . U
Re2 Re 0.27161(3) 0.45218(2) 0.64411(2) 0.02525(13) Uani 1 1 d . U
B2 B -0.0986(16) 0.2441(12) 0.9088(5) 0.075(3) Uani 1 1 d . U
N3 N 0.0016(10) 0.3062(7) 0.9147(3) 0.066(3) Uani 1 1 d . U
N4 N -0.1224(10) 0.2513(7) 0.8616(3) 0.063(3) Uani 1 1 d . U
C56 C 0.0479(14) 0.3224(10) 0.9497(4) 0.075(4) Uani 1 1 d . U
C57 C 0.1302(14) 0.3845(10) 0.9424(4) 0.076(4) Uani 1 1 d . U
C58 C 0.1323(12) 0.4089(8) 0.9007(4) 0.061(3) Uani 1 1 d . U
C59 C 0.0525(11) 0.3589(8) 0.8828(4) 0.056(3) Uani 1 1 d . U
C60 C 0.0207(11) 0.3547(7) 0.8415(3) 0.052(3) Uani 1 1 d . U
C61 C -0.0613(11) 0.3014(8) 0.8313(4) 0.057(3) Uani 1 1 d . U
C62 C -0.1024(12) 0.2853(8) 0.7919(4) 0.063(3) Uani 1 1 d . U
C63 C -0.1888(14) 0.2309(9) 0.7997(5) 0.076(4) Uani 1 1 d . U
C64 C -0.1991(14) 0.2117(10) 0.8427(5) 0.076(4) Uani 1 1 d . U
C65 C 0.0191(16) 0.2800(12) 0.9914(5) 0.101(6) Uani 1 1 d . U
H65A H 0.0651 0.3035 1.0119 0.152 Uiso 1 1 calc R U
H65B H -0.0593 0.2901 0.9975 0.152 Uiso 1 1 calc R U
H65C H 0.0328 0.2188 0.9920 0.152 Uiso 1 1 calc R U
C66 C 0.2051(18) 0.4154(12) 0.9741(5) 0.103(5) Uani 1 1 d . U
H66A H 0.2772 0.4331 0.9612 0.123 Uiso 1 1 calc R U
H66B H 0.2190 0.3688 0.9959 0.123 Uiso 1 1 calc R U
C67 C 0.151(3) 0.4899(19) 0.9924(9) 0.181(11) Uani 1 1 d . U
H67A H 0.2004 0.5098 1.0130 0.271 Uiso 1 1 calc R U
H67B H 0.1385 0.5361 0.9707 0.271 Uiso 1 1 calc R U
H67C H 0.0804 0.4720 1.0054 0.271 Uiso 1 1 calc R U
C68 C 0.2074(13) 0.4775(9) 0.8807(4) 0.073(4) Uani 1 1 d . U
H68A H 0.1951 0.4842 0.8511 0.110 Uiso 1 1 calc R U
H68B H 0.1910 0.5313 0.8920 0.110 Uiso 1 1 calc R U
H68C H 0.2849 0.4616 0.8860 0.110 Uiso 1 1 calc R U
C69 C -0.0615(14) 0.3176(8) 0.7501(4) 0.070(4) Uani 1 1 d . U
H69A H 0.0013 0.3558 0.7523 0.105 Uiso 1 1 calc R U
H69B H -0.0377 0.2695 0.7354 0.105 Uiso 1 1 calc R U
H69C H -0.1213 0.3485 0.7350 0.105 Uiso 1 1 calc R U
C70 C -0.2620(16) 0.1930(12) 0.7688(5) 0.097(5) Uani 1 1 d . U
H70A H -0.2171 0.1854 0.7439 0.116 Uiso 1 1 calc R U
H70B H -0.2872 0.1362 0.7806 0.116 Uiso 1 1 calc R U
C71 C -0.3630(18) 0.2469(14) 0.7564(6) 0.111(6) Uani 1 1 d . U
H71A H -0.4062 0.2190 0.7366 0.167 Uiso 1 1 calc R U
H71B H -0.4091 0.2537 0.7808 0.167 Uiso 1 1 calc R U
H71C H -0.3390 0.3029 0.7440 0.167 Uiso 1 1 calc R U
C72 C -0.2822(14) 0.1492(11) 0.8639(5) 0.089(5) Uani 1 1 d . U
H72A H -0.3306 0.1283 0.8434 0.133 Uiso 1 1 calc R U
H72B H -0.2424 0.1013 0.8784 0.133 Uiso 1 1 calc R U
H72C H -0.3271 0.1778 0.8836 0.133 Uiso 1 1 calc R U
C73 C 0.0855(10) 0.4059(7) 0.8091(3) 0.046(2) Uani 1 1 d . U
C74 C 0.1907(10) 0.3827(7) 0.7986(3) 0.048(3) Uani 1 1 d . U
H74 H 0.2248 0.3350 0.8134 0.057 Uiso 1 1 calc R U
C75 C 0.2486(9) 0.4281(6) 0.7666(3) 0.039(2) Uani 1 1 d . U
H75 H 0.3221 0.4117 0.7600 0.047 Uiso 1 1 calc R U
C76 C 0.1982(8) 0.4984(6) 0.7438(3) 0.035(2) Uani 1 1 d . U
C77 C 0.0920(9) 0.5227(7) 0.7557(3) 0.044(2) Uani 1 1 d . U
H77 H 0.0571 0.5704 0.7412 0.053 Uiso 1 1 calc R U
C78 C 0.0372(10) 0.4784(7) 0.7883(3) 0.047(3) Uani 1 1 d . U
H78 H -0.0338 0.4971 0.7967 0.056 Uiso 1 1 calc R U
C79 C -0.0646(17) 0.1485(11) 0.9238(5) 0.101(5) Uani 1 1 d . U
H79A H -0.0496 0.1435 0.9533 0.152 Uiso 1 1 calc R U
H79B H -0.1255 0.1104 0.9186 0.152 Uiso 1 1 calc R U
H79C H 0.0021 0.1328 0.9089 0.152 Uiso 1 1 calc R U
C80 C -0.2073(15) 0.2793(12) 0.9337(5) 0.098(5) Uani 1 1 d . U
H80A H -0.1922 0.2748 0.9631 0.147 Uiso 1 1 calc R U
H80B H -0.2215 0.3389 0.9238 0.147 Uiso 1 1 calc R U
H80C H -0.2724 0.2451 0.9289 0.147 Uiso 1 1 calc R U
P4 P 0.46850(18) 0.48548(13) 0.64429(7) 0.0250(5) Uani 1 1 d . U
P5 P 0.2645(2) 0.54030(14) 0.69596(7) 0.0290(5) Uani 1 1 d . U
P6 P 0.21442(19) 0.58539(14) 0.60251(7) 0.0266(5) Uani 1 1 d . U
C81 C 0.5730(8) 0.4009(5) 0.6420(3) 0.0283(18) Uani 1 1 d . U
C82 C 0.6849(8) 0.4207(6) 0.6435(3) 0.038(2) Uani 1 1 d . U
H82 H 0.7069 0.4779 0.6450 0.045 Uiso 1 1 calc R U
C83 C 0.7651(9) 0.3572(6) 0.6426(4) 0.044(2) Uani 1 1 d . U
H83 H 0.8416 0.3710 0.6434 0.053 Uiso 1 1 calc R U
C84 C 0.7330(8) 0.2747(6) 0.6406(3) 0.038(2) Uani 1 1 d . U
H84 H 0.7875 0.2312 0.6405 0.046 Uiso 1 1 calc R U
C85 C 0.6214(8) 0.2542(6) 0.6387(3) 0.035(2) Uani 1 1 d . U
H85 H 0.5999 0.1970 0.6370 0.042 Uiso 1 1 calc R U
C86 C 0.5417(8) 0.3172(6) 0.6393(3) 0.0305(19) Uani 1 1 d . U
H86 H 0.4654 0.3033 0.6379 0.037 Uiso 1 1 calc R U
C87 C 0.5212(7) 0.5682(5) 0.6064(3) 0.0258(17) Uani 1 1 d . U
C88 C 0.5546(8) 0.6472(6) 0.6155(3) 0.034(2) Uani 1 1 d . U
H88 H 0.5542 0.6606 0.6431 0.040 Uiso 1 1 calc R U
C89 C 0.5891(8) 0.7075(6) 0.5838(3) 0.036(2) Uani 1 1 d . U
H89 H 0.6112 0.7623 0.5900 0.044 Uiso 1 1 calc R U
C90 C 0.5914(8) 0.6889(6) 0.5446(3) 0.037(2) Uani 1 1 d . U
H90 H 0.6156 0.7304 0.5234 0.045 Uiso 1 1 calc R U
C91 C 0.5586(8) 0.6090(6) 0.5350(3) 0.038(2) Uani 1 1 d . U
H91 H 0.5614 0.5959 0.5074 0.046 Uiso 1 1 calc R U
C92 C 0.5217(7) 0.5484(6) 0.5658(3) 0.0310(19) Uani 1 1 d . U
H92 H 0.4973 0.4944 0.5594 0.037 Uiso 1 1 calc R U
C93 C 0.4973(7) 0.5192(6) 0.6950(3) 0.0305(19) Uani 1 1 d . U
H93A H 0.5051 0.4683 0.7150 0.037 Uiso 1 1 calc R U
H93B H 0.5687 0.5501 0.6938 0.037 Uiso 1 1 calc R U
C94 C 0.4065(8) 0.5763(6) 0.7100(3) 0.0296(19) Uani 1 1 d . U
H94A H 0.4185 0.6354 0.6977 0.036 Uiso 1 1 calc R U
H94B H 0.4106 0.5758 0.7402 0.036 Uiso 1 1 calc R U
C95 C 0.1919(8) 0.6395(6) 0.6793(3) 0.033(2) Uani 1 1 d . U
H95A H 0.1108 0.6298 0.6800 0.040 Uiso 1 1 calc R U
H95B H 0.2084 0.6829 0.6981 0.040 Uiso 1 1 calc R U
C96 C 0.2289(7) 0.6711(5) 0.6361(3) 0.0252(17) Uani 1 1 d . U
H96A H 0.3073 0.6895 0.6362 0.030 Uiso 1 1 calc R U
H96B H 0.1831 0.7206 0.6257 0.030 Uiso 1 1 calc R U
C97 C 0.2686(8) 0.6292(6) 0.5525(3) 0.0311(19) Uani 1 1 d . U
C98 C 0.2942(8) 0.7155(6) 0.5443(3) 0.0309(19) Uani 1 1 d . U
H98 H 0.2881 0.7515 0.5657 0.037 Uiso 1 1 calc R U
C99 C 0.3284(8) 0.7495(6) 0.5056(3) 0.036(2) Uani 1 1 d . U
H99 H 0.3446 0.8083 0.5004 0.043 Uiso 1 1 calc R U
C100 C 0.3386(8) 0.6956(7) 0.4744(3) 0.039(2) Uani 1 1 d . U
H100 H 0.3632 0.7175 0.4478 0.047 Uiso 1 1 calc R U
C101 C 0.3128(8) 0.6106(7) 0.4824(3) 0.038(2) Uani 1 1 d . U
H101 H 0.3185 0.5745 0.4610 0.046 Uiso 1 1 calc R U
C102 C 0.2794(8) 0.5778(6) 0.5204(3) 0.0323(19) Uani 1 1 d . U
H102 H 0.2631 0.5189 0.5253 0.039 Uiso 1 1 calc R U
C103 C 0.0672(8) 0.5839(6) 0.5906(3) 0.0318(19) Uani 1 1 d . U
C104 C 0.0305(8) 0.5175(6) 0.5686(3) 0.037(2) Uani 1 1 d . U
H104 H 0.0822 0.4769 0.5602 0.044 Uiso 1 1 calc R U
C105 C -0.0804(8) 0.5111(7) 0.5590(4) 0.043(2) Uani 1 1 d . U
H105 H -0.1040 0.4669 0.5437 0.052 Uiso 1 1 calc R U
C106 C -0.1573(9) 0.5688(6) 0.5718(4) 0.045(2) Uani 1 1 d . U
H106 H -0.2333 0.5645 0.5650 0.054 Uiso 1 1 calc R U
C107 C -0.1220(9) 0.6329(7) 0.5944(4) 0.045(2) Uani 1 1 d . U
H107 H -0.1745 0.6713 0.6042 0.054 Uiso 1 1 calc R U
C108 C -0.0100(8) 0.6411(6) 0.6028(3) 0.036(2) Uani 1 1 d . U
H108 H 0.0136 0.6869 0.6171 0.043 Uiso 1 1 calc R U
C109 C 0.3017(7) 0.3530(5) 0.6819(3) 0.0288(19) Uani 1 1 d . U
O3 O 0.3113(7) 0.2963(4) 0.7057(2) 0.0447(18) Uani 1 1 d . U
C110 C 0.1133(7) 0.4328(6) 0.6532(2) 0.0241(18) Uani 1 1 d . U
O4 O 0.0265(6) 0.4136(5) 0.6646(2) 0.0472(19) Uani 1 1 d . U
Cl2 Cl 0.29772(19) 0.37754(13) 0.58087(7) 0.0331(5) Uani 1 1 d . U
O5 O 0.7064(10) 0.6617(8) 0.7054(4) 0.105(3) Uani 1 1 d D U
C111 C 0.8177(15) 0.6364(14) 0.7097(7) 0.130(6) Uani 1 1 d D U
H11C H 0.8596 0.6512 0.6838 0.155 Uiso 1 1 calc R U
H11D H 0.8230 0.5743 0.7170 0.155 Uiso 1 1 calc R U
C112 C 0.8637(15) 0.6838(14) 0.7436(7) 0.125(6) Uani 1 1 d D U
H11E H 0.8813 0.6437 0.7678 0.150 Uiso 1 1 calc R U
H11F H 0.9321 0.7145 0.7342 0.150 Uiso 1 1 calc R U
C113 C 0.7800(15) 0.7417(13) 0.7535(7) 0.120(6) Uani 1 1 d D U
H11G H 0.7985 0.7999 0.7414 0.144 Uiso 1 1 calc R U
H11H H 0.7733 0.7421 0.7836 0.144 Uiso 1 1 calc R U
C114 C 0.6701(14) 0.7124(12) 0.7359(6) 0.108(5) Uani 1 1 d D U
H11I H 0.6253 0.6789 0.7573 0.129 Uiso 1 1 calc R U
H11J H 0.6257 0.7614 0.7241 0.129 Uiso 1 1 calc R U
O6 O 0.3453(16) 1.2127(11) 0.8502(5) 0.146(5) Uani 1 1 d D U
C115 C 0.268(2) 1.1729(18) 0.8788(7) 0.167(8) Uani 1 1 d D U
H11K H 0.2488 1.1153 0.8717 0.201 Uiso 1 1 calc R U
H11L H 0.1986 1.2070 0.8794 0.201 Uiso 1 1 calc R U
C116 C 0.325(3) 1.168(2) 0.9200(6) 0.192(10) Uani 1 1 d D U
H11M H 0.2742 1.1866 0.9413 0.231 Uiso 1 1 calc R U
H11N H 0.3487 1.1087 0.9285 0.231 Uiso 1 1 calc R U
C117 C 0.418(3) 1.221(2) 0.9153(6) 0.217(11) Uani 1 1 d D U
H11O H 0.4867 1.1883 0.9215 0.261 Uiso 1 1 calc R U
H11P H 0.4121 1.2663 0.9341 0.261 Uiso 1 1 calc R U
C118 C 0.420(3) 1.2604(19) 0.8710(7) 0.187(10) Uani 1 1 d D U
H11Q H 0.3971 1.3208 0.8692 0.225 Uiso 1 1 calc R U
H11R H 0.4959 1.2571 0.8591 0.225 Uiso 1 1 calc R U
O7 O -0.420(3) 0.455(3) 0.8112(16) 0.388(19) Uani 1 1 d D U
C119 C -0.317(5) 0.483(4) 0.7927(11) 0.39(2) Uani 1 1 d D U
H11S H -0.3278 0.5290 0.7705 0.473 Uiso 1 1 calc R U
H11T H -0.2774 0.4349 0.7813 0.473 Uiso 1 1 calc R U
C120 C -0.251(4) 0.514(4) 0.828(2) 0.39(2) Uani 1 1 d D U
H12D H -0.1705 0.5071 0.8242 0.472 Uiso 1 1 calc R U
H12E H -0.2675 0.5749 0.8310 0.472 Uiso 1 1 calc R U
C121 C -0.288(5) 0.463(5) 0.8633(14) 0.40(2) Uani 1 1 d D U
H12F H -0.3041 0.4984 0.8860 0.486 Uiso 1 1 calc R U
H12G H -0.2310 0.4205 0.8723 0.486 Uiso 1 1 calc R U
C122 C -0.395(5) 0.418(4) 0.8514(16) 0.40(2) Uani 1 1 d D U
H12H H -0.3827 0.3564 0.8517 0.480 Uiso 1 1 calc R U
H12I H -0.4565 0.4283 0.8708 0.480 Uiso 1 1 calc R U
O8 O 0.489(4) 0.666(5) 0.858(4) 0.61(3) Uani 1 1 d D U
C123 C 0.403(11) 0.657(6) 0.8880(13) 0.61(3) Uani 1 1 d D U
H12J H 0.4195 0.6905 0.9112 0.737 Uiso 1 1 calc R U
H12K H 0.3926 0.5970 0.8985 0.737 Uiso 1 1 calc R U
C124 C 0.298(6) 0.693(6) 0.865(4) 0.61(3) Uani 1 1 d D U
H12L H 0.2313 0.6600 0.8755 0.727 Uiso 1 1 calc R U
H12M H 0.2857 0.7531 0.8698 0.727 Uiso 1 1 calc R U
C125 C 0.316(9) 0.684(6) 0.823(3) 0.59(3) Uani 1 1 d D U
H12N H 0.2948 0.7374 0.8065 0.705 Uiso 1 1 calc R U
H12O H 0.2724 0.6369 0.8147 0.705 Uiso 1 1 calc R U
C126 C 0.442(10) 0.667(6) 0.818(2) 0.59(3) Uani 1 1 d D U
H12P H 0.4536 0.6116 0.8074 0.713 Uiso 1 1 calc R U
H12Q H 0.4760 0.7120 0.7992 0.713 Uiso 1 1 calc R U

loop_
_atom_site_aniso_label
_atom_site_aniso_U_11
_atom_site_aniso_U_22
_atom_site_aniso_U_33
_atom_site_aniso_U_23
_atom_site_aniso_U_13
_atom_site_aniso_U_12
Re1 0.0237(2) 0.0201(2) 0.0257(2) -0.00162(15) -0.00410(16) -0.00263(15)
B1 0.048(5) 0.110(8) 0.034(5) 0.017(5) -0.013(4) -0.014(5)
N1 0.048(4) 0.069(6) 0.029(4) 0.008(3) -0.008(3) -0.008(3)
N2 0.042(4) 0.069(6) 0.037(4) 0.008(3) -0.012(3) -0.007(3)
C1 0.051(5) 0.078(8) 0.040(4) 0.011(4) -0.004(3) -0.012(4)
C2 0.048(4) 0.076(7) 0.043(4) 0.008(4) -0.002(3) -0.013(4)
C3 0.040(4) 0.054(6) 0.039(4) 0.001(4) -0.007(3) -0.008(4)
C4 0.041(4) 0.057(6) 0.033(4) 0.003(4) -0.008(3) -0.006(4)
C5 0.045(4) 0.049(6) 0.031(4) 0.000(3) -0.010(3) -0.004(3)
C6 0.042(4) 0.053(6) 0.035(4) 0.001(4) -0.011(3) -0.004(3)
C7 0.047(5) 0.065(7) 0.037(4) 0.003(4) -0.004(3) -0.001(4)
C8 0.045(4) 0.085(8) 0.047(5) 0.010(4) -0.007(3) 0.001(4)
C9 0.044(4) 0.071(7) 0.045(4) 0.007(4) -0.012(3) -0.007(4)
C10 0.073(9) 0.115(12) 0.044(5) 0.020(6) -0.005(5) -0.013(8)
C11 0.045(5) 0.110(9) 0.045(6) 0.010(6) -0.007(4) -0.017(5)
C12 0.045(7) 0.120(9) 0.063(8) -0.003(7) 0.002(6) -0.017(6)
C13 0.042(6) 0.085(9) 0.041(6) 0.000(5) -0.010(4) -0.004(5)
C14 0.050(7) 0.072(8) 0.036(5) -0.001(4) -0.003(4) 0.004(6)
C15 0.045(6) 0.116(9) 0.054(7) 0.012(6) -0.005(5) 0.003(5)
C16 0.058(8) 0.130(10) 0.053(8) 0.006(7) 0.007(7) -0.018(7)
C17 0.040(6) 0.121(12) 0.052(6) 0.019(7) -0.014(5) -0.009(6)
C18 0.039(5) 0.049(4) 0.030(4) 0.000(3) -0.005(3) -0.007(4)
C19 0.050(6) 0.042(5) 0.035(4) 0.003(3) -0.011(4) -0.003(4)
C20 0.040(5) 0.035(4) 0.030(4) -0.002(3) -0.015(4) -0.009(3)
C21 0.029(4) 0.034(4) 0.026(4) -0.001(3) -0.006(3) -0.006(3)
C22 0.047(5) 0.037(4) 0.029(4) 0.001(3) -0.008(4) -0.010(4)
C23 0.051(6) 0.043(4) 0.034(5) -0.003(3) -0.013(4) -0.006(4)
C24 0.057(8) 0.133(9) 0.077(9) 0.043(7) -0.009(7) -0.003(7)
C25 0.076(9) 0.145(10) 0.051(7) -0.010(7) 0.004(6) -0.036(7)
P1 0.0262(12) 0.0242(11) 0.0306(12) -0.0030(9) -0.0022(9) -0.0015(9)
P2 0.0286(12) 0.0271(12) 0.0249(12) -0.0025(9) -0.0054(9) -0.0018(9)
P3 0.0242(11) 0.0207(11) 0.0239(11) -0.0021(8) -0.0036(9) 0.0002(8)
C26 0.028(4) 0.029(4) 0.030(5) 0.002(3) -0.004(3) -0.002(3)
C27 0.032(4) 0.040(4) 0.070(7) -0.012(4) -0.004(4) -0.006(3)
C28 0.034(5) 0.063(6) 0.082(8) -0.019(5) -0.003(5) -0.021(4)
C29 0.036(5) 0.072(6) 0.054(7) 0.001(5) -0.004(4) -0.012(4)
C30 0.027(4) 0.067(5) 0.045(6) 0.005(4) -0.002(4) -0.001(4)
C31 0.030(4) 0.044(5) 0.041(5) 0.004(4) -0.003(4) 0.004(3)
C32 0.022(4) 0.027(3) 0.032(4) -0.003(3) 0.004(3) 0.002(3)
C33 0.032(5) 0.031(4) 0.037(4) -0.006(3) -0.004(3) -0.001(3)
C34 0.034(5) 0.042(4) 0.037(5) -0.001(3) 0.000(4) 0.004(4)
C35 0.042(5) 0.036(4) 0.049(5) 0.003(4) 0.001(4) 0.005(4)
C36 0.039(5) 0.033(4) 0.050(5) 0.003(3) 0.006(4) 0.005(4)
C37 0.031(5) 0.026(4) 0.042(5) -0.005(3) 0.001(4) 0.001(3)
C38 0.036(4) 0.029(4) 0.030(4) -0.009(3) -0.007(3) 0.000(3)
C39 0.034(4) 0.031(4) 0.029(5) -0.013(4) -0.004(3) -0.003(3)
C40 0.028(4) 0.032(4) 0.027(4) -0.006(3) -0.009(3) -0.011(3)
C41 0.029(4) 0.029(4) 0.026(4) -0.006(3) -0.004(3) 0.003(3)
C42 0.028(4) 0.026(4) 0.024(4) 0.004(3) -0.005(3) 0.003(3)
C43 0.043(5) 0.029(4) 0.033(5) 0.001(3) 0.002(4) 0.003(3)
C44 0.043(4) 0.040(5) 0.036(5) 0.004(4) 0.001(4) 0.011(3)
C45 0.040(5) 0.052(5) 0.027(5) 0.010(4) 0.003(4) 0.008(4)
C46 0.034(4) 0.051(5) 0.044(6) 0.010(4) 0.005(4) 0.001(4)
C47 0.032(4) 0.044(5) 0.042(5) -0.003(4) -0.001(4) -0.002(3)
C48 0.021(4) 0.030(4) 0.026(4) -0.003(3) 0.000(3) -0.002(3)
C49 0.026(4) 0.030(4) 0.032(4) -0.001(3) 0.000(3) -0.006(3)
C50 0.032(5) 0.035(4) 0.028(4) -0.004(3) 0.003(3) -0.002(3)
C51 0.026(4) 0.037(4) 0.031(4) 0.001(3) -0.006(3) -0.002(3)
C52 0.026(4) 0.032(4) 0.034(4) 0.001(3) -0.004(3) 0.000(3)
C53 0.031(5) 0.030(4) 0.029(4) 0.002(3) -0.002(3) -0.003(3)
C54 0.021(4) 0.027(4) 0.033(4) 0.001(3) -0.012(3) 0.006(3)
O1 0.060(5) 0.048(4) 0.047(4) 0.009(3) 0.002(4) -0.014(4)
C55 0.021(3) 0.024(4) 0.039(5) -0.005(3) -0.008(3) -0.015(3)
O2 0.032(3) 0.036(4) 0.053(4) -0.001(3) -0.005(3) 0.004(3)
Cl1 0.0320(12) 0.0256(11) 0.0341(12) -0.0027(9) -0.0083(9) -0.0038(9)
Re2 0.0239(2) 0.0197(2) 0.0321(2) -0.00183(16) -0.00311(17) -0.00326(15)
B2 0.082(7) 0.090(7) 0.048(5) 0.015(5) 0.003(5) -0.036(6)
N3 0.078(6) 0.072(6) 0.044(4) 0.014(4) 0.003(4) -0.022(5)
N4 0.070(5) 0.064(5) 0.052(4) 0.012(4) 0.004(4) -0.024(4)
C56 0.091(8) 0.085(8) 0.046(5) 0.012(4) -0.001(4) -0.024(6)
C57 0.094(8) 0.082(7) 0.050(5) 0.004(4) 0.003(4) -0.024(6)
C58 0.073(6) 0.056(6) 0.052(5) 0.001(4) 0.005(4) -0.006(5)
C59 0.070(6) 0.055(6) 0.042(4) 0.005(3) 0.009(4) -0.009(5)
C60 0.065(5) 0.053(5) 0.038(4) 0.005(4) 0.008(4) -0.011(4)
C61 0.069(6) 0.052(6) 0.047(4) 0.004(4) 0.008(4) -0.016(5)
C62 0.080(7) 0.061(7) 0.047(5) 0.001(4) 0.002(4) -0.014(5)
C63 0.095(7) 0.067(7) 0.063(5) 0.005(5) -0.003(5) -0.029(6)
C64 0.086(7) 0.077(8) 0.062(5) 0.009(5) -0.002(5) -0.031(6)
C65 0.117(13) 0.130(13) 0.050(6) 0.022(7) -0.005(7) -0.048(11)
C66 0.135(11) 0.115(11) 0.058(7) -0.002(7) -0.010(7) -0.048(9)
C67 0.23(3) 0.177(16) 0.144(18) -0.064(15) -0.034(18) 0.010(17)
C68 0.088(9) 0.070(8) 0.060(8) 0.001(6) 0.003(7) -0.022(7)
C69 0.103(10) 0.055(7) 0.050(6) 0.000(5) 0.004(6) -0.017(7)
C70 0.109(9) 0.107(10) 0.074(8) -0.006(7) -0.006(7) -0.049(8)
C71 0.115(11) 0.147(15) 0.071(10) -0.009(10) -0.007(8) -0.027(9)
C72 0.089(9) 0.099(10) 0.073(9) 0.017(8) -0.007(7) -0.043(8)
C73 0.058(5) 0.041(5) 0.038(5) -0.001(4) 0.007(4) -0.006(4)
C74 0.058(5) 0.041(5) 0.043(5) 0.002(4) 0.004(4) -0.003(4)
C75 0.040(5) 0.038(5) 0.039(5) 0.001(4) 0.000(4) -0.005(4)
C76 0.037(4) 0.032(4) 0.035(4) -0.002(3) -0.003(3) -0.009(3)
C77 0.043(5) 0.046(5) 0.042(5) 0.005(4) 0.003(4) -0.002(4)
C78 0.044(5) 0.047(5) 0.047(5) 0.003(4) 0.010(4) -0.003(4)
C79 0.119(12) 0.092(7) 0.087(10) 0.027(6) -0.018(9) -0.035(7)
C80 0.097(9) 0.134(12) 0.057(8) 0.017(7) 0.009(7) -0.019(8)
P4 0.0239(11) 0.0191(11) 0.0319(12) -0.0017(9) -0.0032(9) -0.0033(8)
P5 0.0294(12) 0.0268(12) 0.0309(12) -0.0030(9) -0.0020(10) -0.0022(9)
P6 0.0264(12) 0.0246(11) 0.0289(12) -0.0025(9) -0.0012(9) -0.0009(9)
C81 0.029(4) 0.025(3) 0.030(5) 0.001(3) -0.002(3) 0.004(3)
C82 0.029(4) 0.030(4) 0.054(6) -0.002(4) -0.006(4) 0.001(3)
C83 0.034(4) 0.036(4) 0.061(7) -0.002(4) -0.004(4) 0.007(3)
C84 0.034(4) 0.035(4) 0.045(6) 0.001(4) -0.004(4) 0.005(3)
C85 0.038(4) 0.030(4) 0.035(5) -0.001(4) -0.003(4) 0.002(3)
C86 0.036(4) 0.026(4) 0.029(5) 0.000(3) -0.001(4) 0.001(3)
C87 0.014(4) 0.025(3) 0.038(4) 0.001(3) -0.008(3) -0.005(3)
C88 0.025(5) 0.025(4) 0.051(5) -0.001(3) -0.008(4) -0.004(3)
C89 0.028(5) 0.026(4) 0.053(4) 0.006(3) -0.009(4) -0.002(3)
C90 0.023(5) 0.036(4) 0.050(5) 0.009(3) -0.004(4) 0.006(3)
C91 0.028(5) 0.041(4) 0.044(5) 0.005(3) 0.001(4) 0.004(4)
C92 0.023(4) 0.034(4) 0.036(4) 0.002(3) -0.008(3) 0.001(3)
C93 0.024(4) 0.032(4) 0.036(4) -0.001(3) -0.008(3) -0.005(3)
C94 0.032(4) 0.030(4) 0.029(4) -0.009(3) -0.006(3) -0.011(3)
C95 0.039(5) 0.030(4) 0.031(4) -0.002(3) 0.001(3) 0.000(4)
C96 0.022(4) 0.023(4) 0.031(4) -0.004(3) -0.007(3) -0.001(3)
C97 0.032(5) 0.030(4) 0.031(4) 0.000(3) -0.003(3) 0.001(3)
C98 0.029(5) 0.031(4) 0.033(4) -0.004(3) -0.008(3) -0.005(3)
C99 0.031(5) 0.039(5) 0.036(4) 0.003(3) -0.002(4) -0.005(4)
C100 0.030(5) 0.048(4) 0.037(5) -0.001(3) 0.000(4) -0.005(4)
C101 0.032(5) 0.047(4) 0.036(4) -0.005(3) -0.002(4) 0.000(4)
C102 0.027(5) 0.034(4) 0.036(4) -0.007(3) -0.008(3) 0.000(3)
C103 0.029(4) 0.030(4) 0.035(5) 0.004(3) -0.004(3) -0.002(3)
C104 0.030(4) 0.034(4) 0.047(5) -0.005(4) -0.003(4) -0.003(3)
C105 0.032(4) 0.034(5) 0.063(6) -0.001(4) -0.010(4) -0.007(3)
C106 0.032(5) 0.035(5) 0.067(6) 0.005(4) -0.014(4) -0.003(3)
C107 0.030(4) 0.038(5) 0.066(6) 0.003(4) -0.004(4) 0.004(3)
C108 0.030(4) 0.031(4) 0.045(5) -0.001(4) -0.004(4) -0.003(3)
C109 0.026(4) 0.017(4) 0.043(4) -0.002(3) -0.001(3) -0.006(3)
O3 0.065(5) 0.023(3) 0.045(4) 0.004(3) -0.001(3) -0.006(3)
C110 0.021(3) 0.037(5) 0.016(4) -0.007(3) -0.004(3) -0.015(3)
O4 0.024(3) 0.059(5) 0.057(5) 0.006(4) -0.001(3) -0.015(3)
Cl2 0.0389(13) 0.0221(11) 0.0396(13) -0.0084(9) -0.0073(10) -0.0019(9)
O5 0.099(7) 0.104(8) 0.113(8) -0.012(6) -0.030(6) -0.031(6)
C111 0.102(9) 0.142(13) 0.153(13) -0.052(11) -0.040(8) -0.009(8)
C112 0.101(9) 0.122(12) 0.160(14) -0.045(11) -0.050(9) 0.007(8)
C113 0.108(10) 0.113(11) 0.147(13) -0.044(10) -0.053(9) 0.011(8)
C114 0.103(9) 0.115(11) 0.106(11) -0.009(8) -0.038(7) -0.006(7)
O6 0.180(15) 0.140(12) 0.115(10) 0.000(8) -0.004(9) 0.034(10)
C115 0.197(16) 0.174(17) 0.127(12) 0.003(12) -0.004(11) -0.001(13)
C116 0.22(2) 0.23(2) 0.117(12) 0.030(12) -0.008(11) -0.046(16)
C117 0.24(2) 0.29(2) 0.115(12) 0.033(12) -0.018(12) -0.080(17)
C118 0.222(19) 0.222(18) 0.111(12) 0.013(11) -0.001(11) -0.040(15)
O7 0.39(4) 0.40(3) 0.36(3) 0.04(3) 0.00(3) 0.02(3)
C119 0.39(4) 0.41(4) 0.37(3) 0.04(3) 0.00(3) 0.02(3)
C120 0.38(4) 0.40(4) 0.38(4) 0.04(3) -0.01(3) 0.03(3)
C121 0.40(4) 0.42(4) 0.37(3) 0.05(3) -0.01(3) 0.01(3)
C122 0.40(4) 0.42(4) 0.36(3) 0.04(3) -0.01(3) 0.01(3)
O8 0.77(5) 0.37(3) 0.70(5) -0.12(4) 0.04(4) -0.06(4)
C123 0.78(5) 0.38(3) 0.70(5) -0.11(4) 0.04(4) -0.05(4)
C124 0.78(5) 0.36(3) 0.69(5) -0.11(4) 0.04(4) -0.07(4)
C125 0.77(5) 0.31(3) 0.69(5) -0.10(4) 0.04(4) -0.08(4)
C126 0.77(5) 0.33(3) 0.69(5) -0.11(4) 0.04(4) -0.07(4)

loop_
_atom_type_symbol
_atom_type_description
_atom_type_scat_dispersion_real
_atom_type_scat_dispersion_imag
_atom_type_scat_source
C C 0.0181 0.0091 'International Tables Vol C Tables 4.2.6.8 and 6.1.1.4'
H H 0.0000 0.0000 'International Tables Vol C Tables 4.2.6.8 and 6.1.1.4'
B B 0.0090 0.0039 'International Tables Vol C Tables 4.2.6.8 and 6.1.1.4'
N N 0.0311 0.0180 'International Tables Vol C Tables 4.2.6.8 and 6.1.1.4'
P P 0.2955 0.4335 'International Tables Vol C Tables 4.2.6.8 and 6.1.1.4'
Re Re -5.2083 5.8923 'International Tables Vol C Tables 4.2.6.8 and 6.1.1.4'
Cl Cl 0.3639 0.7018 'International Tables Vol C Tables 4.2.6.8 and 6.1.1.4'
O O 0.0492 0.0322 'International Tables Vol C Tables 4.2.6.8 and 6.1.1.4'

loop_
_geom_angle_atom_site_label_1
_geom_angle_atom_site_label_2
_geom_angle_atom_site_label_3
_geom_angle
P1 Re1 P2 82.99(8)
P1 Re1 P3 93.93(7)
P1 Re1 C54 85.6(3)
P1 Re1 C55 173.1(3)
P1 Re1 Cl1 93.40(8)
P2 Re1 P3 81.74(8)
P2 Re1 C54 92.5(3)
P2 Re1 C55 92.6(3)
P2 Re1 Cl1 171.92(7)
P3 Re1 C54 174.2(3)
P3 Re1 C55 90.6(3)
P3 Re1 Cl1 91.32(7)
C54 Re1 C55 89.4(4)
C54 Re1 Cl1 94.5(3)
C55 Re1 Cl1 91.6(3)
N1 B1 N2 105.1(9)
N1 B1 C24 109.8(12)
N1 B1 C25 108.6(13)
N2 B1 C24 109.4(13)
N2 B1 C25 109.5(12)
C24 B1 C25 114.0(13)
B1 N1 C1 127.2(9)
B1 N1 C4 126.0(9)
C1 N1 C4 106.4(9)
B1 N2 C6 125.3(10)
B1 N2 C9 127.8(10)
C6 N2 C9 106.8(9)
N1 C1 C2 110.5(10)
N1 C1 C10 123.8(12)
C2 C1 C10 125.6(11)
C1 C2 C3 107.7(10)
C1 C2 C11 125.7(11)
C3 C2 C11 126.6(12)
C2 C3 C4 105.8(10)
C2 C3 C13 123.8(10)
C4 C3 C13 130.4(10)
N1 C4 C3 109.6(9)
N1 C4 C5 119.5(10)
C3 C4 C5 130.8(10)
C4 C5 C6 122.3(10)
C4 C5 C18 117.4(10)
C6 C5 C18 120.3(9)
N2 C6 C5 120.8(10)
N2 C6 C7 109.4(10)
C5 C6 C7 129.8(10)
C6 C7 C8 104.9(10)
C6 C7 C14 129.4(11)
C8 C7 C14 125.6(11)
C7 C8 C9 108.0(10)
C7 C8 C15 126.6(11)
C9 C8 C15 125.3(12)
N2 C9 C8 110.9(11)
N2 C9 C17 123.8(11)
C8 C9 C17 125.3(11)
C1 C10 H10A 109.5
C1 C10 H10B 109.5
C1 C10 H10C 109.5
H10A C10 H10B 109.5
H10A C10 H10C 109.5
H10B C10 H10C 109.5
C2 C11 H11A 108.7
C2 C11 H11B 108.7
C2 C11 C12 114.2(12)
H11A C11 H11B 107.6
H11A C11 C12 108.7
H11B C11 C12 108.7
C11 C12 H12A 109.5
C11 C12 H12B 109.5
C11 C12 H12C 109.5
H12A C12 H12B 109.5
H12A C12 H12C 109.5
H12B C12 H12C 109.5
C3 C13 H13A 109.5
C3 C13 H13B 109.5
C3 C13 H13C 109.5
H13A C13 H13B 109.5
H13A C13 H13C 109.5
H13B C13 H13C 109.5
C7 C14 H14A 109.5
C7 C14 H14B 109.5
C7 C14 H14C 109.5
H14A C14 H14B 109.5
H14A C14 H14C 109.5
H14B C14 H14C 109.5
C8 C15 H15A 108.8
C8 C15 H15B 108.8
C8 C15 C16 113.6(13)
H15A C15 H15B 107.7
H15A C15 C16 108.8
H15B C15 C16 108.8
C15 C16 H16A 109.5
C15 C16 H16B 109.5
C15 C16 H16C 109.5
H16A C16 H16B 109.5
H16A C16 H16C 109.5
H16B C16 H16C 109.5
C9 C17 H17A 109.5
C9 C17 H17B 109.5
C9 C17 H17C 109.5
H17A C17 H17B 109.5
H17A C17 H17C 109.5
H17B C17 H17C 109.5
C5 C18 C19 121.0(9)
C5 C18 C23 120.9(10)
C19 C18 C23 117.9(9)
C18 C19 H19 119.3
C18 C19 C20 121.4(10)
H19 C19 C20 119.3
C19 C20 H20 120.0
C19 C20 C21 120.0(9)
H20 C20 C21 120.0
C20 C21 C22 118.5(9)
C20 C21 P2 121.1(7)
C22 C21 P2 120.4(7)
C21 C22 H22 119.4
C21 C22 C23 121.2(9)
H22 C22 C23 119.4
C18 C23 C22 120.9(10)
C18 C23 H23 119.5
C22 C23 H23 119.5
B1 C24 H24A 109.5
B1 C24 H24B 109.5
B1 C24 H24C 109.5
H24A C24 H24B 109.5
H24A C24 H24C 109.5
H24B C24 H24C 109.5
B1 C25 H25A 109.5
B1 C25 H25B 109.5
B1 C25 H25C 109.5
H25A C25 H25B 109.5
H25A C25 H25C 109.5
H25B C25 H25C 109.5
Re1 P1 C26 120.5(3)
Re1 P1 C32 121.9(3)
Re1 P1 C38 104.8(3)
C26 P1 C32 98.6(4)
C26 P1 C38 103.9(4)
C32 P1 C38 105.1(4)
Re1 P2 C21 123.7(3)
Re1 P2 C39 112.9(3)
Re1 P2 C40 110.8(3)
C21 P2 C39 103.1(4)
C21 P2 C40 100.7(4)
C39 P2 C40 103.1(4)
Re1 P3 C41 105.9(3)
Re1 P3 C42 113.1(3)
Re1 P3 C48 124.7(3)
C41 P3 C42 104.9(4)
C41 P3 C48 104.6(4)
C42 P3 C48 101.8(4)
P1 C26 C27 120.2(7)
P1 C26 C31 121.4(7)
C27 C26 C31 118.3(9)
C26 C27 H27 120.4
C26 C27 C28 119.1(10)
H27 C27 C28 120.4
C27 C28 H28 119.4
C27 C28 C29 121.3(12)
H28 C28 C29 119.4
C28 C29 H29 120.2
C28 C29 C30 119.6(11)
H29 C29 C30 120.2
C29 C30 H30 120.1
C29 C30 C31 119.8(11)
H30 C30 C31 120.1
C26 C31 C30 121.8(11)
C26 C31 H31 119.1
C30 C31 H31 119.1
P1 C32 C33 117.5(7)
P1 C32 C37 123.1(8)
C33 C32 C37 119.3(9)
C32 C33 H33C 119.7
C32 C33 C34 120.6(9)
H33C C33 C34 119.7
C33 C34 H34 119.9
C33 C34 C35 120.2(11)
H34 C34 C35 119.9
C34 C35 H35 119.9
C34 C35 C36 120.3(10)
H35 C35 C36 119.9
C35 C36 H36 119.7
C35 C36 C37 120.6(10)
H36 C36 C37 119.7
C32 C37 C36 119.1(10)
C32 C37 H37 120.4
C36 C37 H37 120.4
P1 C38 H38A 108.9
P1 C38 H38B 108.9
P1 C38 C39 113.2(6)
H38A C38 H38B 107.7
H38A C38 C39 108.9
H38B C38 C39 108.9
P2 C39 C38 111.6(6)
P2 C39 H39A 109.3
P2 C39 H39B 109.3
C38 C39 H39A 109.3
C38 C39 H39B 109.3
H39A C39 H39B 108.0
P2 C40 H40A 110.0
P2 C40 H40B 110.0
P2 C40 C41 108.4(6)
H40A C40 H40B 108.4
H40A C40 C41 110.0
H40B C40 C41 110.0
P3 C41 C40 109.3(6)
P3 C41 H41A 109.8
P3 C41 H41B 109.8
C40 C41 H41A 109.8
C40 C41 H41B 109.8
H41A C41 H41B 108.3
P3 C42 C43 118.4(7)
P3 C42 C47 123.4(7)
C43 C42 C47 118.2(9)
C42 C43 H43 119.6
C42 C43 C44 120.8(10)
H43 C43 C44 119.6
C43 C44 H44 119.6
C43 C44 C45 120.9(11)
H44 C44 C45 119.6
C44 C45 H45 119.9
C44 C45 C46 120.2(10)
H45 C45 C46 119.9
C45 C46 H46 121.0
C45 C46 C47 118.0(11)
H46 C46 C47 121.0
C42 C47 C46 122.0(10)
C42 C47 H47 119.0
C46 C47 H47 119.0
P3 C48 C49 118.7(7)
P3 C48 C53 122.1(7)
C49 C48 C53 119.2(8)
C48 C49 H49 120.3
C48 C49 C50 119.4(8)
H49 C49 C50 120.3
C49 C50 H50 119.7
C49 C50 C51 120.7(9)
H50 C50 C51 119.7
C50 C51 H51 120.4
C50 C51 C52 119.2(9)
H51 C51 C52 120.4
C51 C52 H52 119.8
C51 C52 C53 120.4(9)
H52 C52 C53 119.8
C48 C53 C52 121.1(9)
C48 C53 H53 119.5
C52 C53 H53 119.5
Re1 C54 O1 177.3(8)
Re1 C55 O2 176.4(8)
P4 Re2 P5 82.76(8)
P4 Re2 P6 95.95(7)
P4 Re2 C109 88.4(3)
P4 Re2 C110 170.1(2)
P4 Re2 Cl2 90.77(8)
P5 Re2 P6 81.76(8)
P5 Re2 C109 92.5(3)
P5 Re2 C110 87.8(3)
P5 Re2 Cl2 169.86(8)
P6 Re2 C109 172.3(3)
P6 Re2 C110 85.4(3)
P6 Re2 Cl2 91.20(7)
C109 Re2 C110 89.2(4)
C109 Re2 Cl2 95.1(3)
C110 Re2 Cl2 99.0(2)
N3 B2 N4 106.6(10)
N3 B2 C79 110.2(15)
N3 B2 C80 107.3(14)
N4 B2 C79 109.0(14)
N4 B2 C80 109.7(14)
C79 B2 C80 113.8(12)
B2 N3 C56 127.6(11)
B2 N3 C59 124.5(11)
C56 N3 C59 107.8(12)
B2 N4 C61 124.9(12)
B2 N4 C64 127.8(11)
C61 N4 C64 107.3(11)
N3 C56 C57 110.5(12)
N3 C56 C65 125.7(14)
C57 C56 C65 123.7(15)
C56 C57 C58 107.1(14)
C56 C57 C66 125.9(13)
C58 C57 C66 127.0(14)
C57 C58 C59 107.2(12)
C57 C58 C68 123.4(14)
C59 C58 C68 129.5(12)
N3 C59 C58 107.4(11)
N3 C59 C60 120.4(12)
C58 C59 C60 132.2(11)
C59 C60 C61 122.0(10)
C59 C60 C73 117.4(11)
C61 C60 C73 120.5(11)
N4 C61 C60 121.3(12)
N4 C61 C62 108.1(11)
C60 C61 C62 130.6(11)
C61 C62 C63 105.9(11)
C61 C62 C69 129.6(13)
C63 C62 C69 124.5(14)
C62 C63 C64 108.1(14)
C62 C63 C70 127.8(14)
C64 C63 C70 124.0(13)
N4 C64 C63 110.5(12)
N4 C64 C72 124.8(13)
C63 C64 C72 124.6(15)
C56 C65 H65A 109.5
C56 C65 H65B 109.5
C56 C65 H65C 109.5
H65A C65 H65B 109.5
H65A C65 H65C 109.5
H65B C65 H65C 109.5
C57 C66 H66A 109.7
C57 C66 H66B 109.7
C57 C66 C67 110(2)
H66A C66 H66B 108.2
H66A C66 C67 109.7
H66B C66 C67 109.7
C66 C67 H67A 109.5
C66 C67 H67B 109.5
C66 C67 H67C 109.5
H67A C67 H67B 109.5
H67A C67 H67C 109.5
H67B C67 H67C 109.5
C58 C68 H68A 109.5
C58 C68 H68B 109.5
C58 C68 H68C 109.5
H68A C68 H68B 109.5
H68A C68 H68C 109.5
H68B C68 H68C 109.5
C62 C69 H69A 109.5
C62 C69 H69B 109.5
C62 C69 H69C 109.5
H69A C69 H69B 109.5
H69A C69 H69C 109.5
H69B C69 H69C 109.5
C63 C70 H70A 108.8
C63 C70 H70B 108.8
C63 C70 C71 113.8(16)
H70A C70 H70B 107.7
H70A C70 C71 108.8
H70B C70 C71 108.8
C70 C71 H71A 109.5
C70 C71 H71B 109.5
C70 C71 H71C 109.5
H71A C71 H71B 109.5
H71A C71 H71C 109.5
H71B C71 H71C 109.5
C64 C72 H72A 109.5
C64 C72 H72B 109.5
C64 C72 H72C 109.5
H72A C72 H72B 109.5
H72A C72 H72C 109.5
H72B C72 H72C 109.5
C60 C73 C74 121.3(10)
C60 C73 C78 119.4(10)
C74 C73 C78 119.3(10)
C73 C74 H74 119.5
C73 C74 C75 121.0(10)
H74 C74 C75 119.5
C74 C75 H75 119.9
C74 C75 C76 120.2(10)
H75 C75 C76 119.9
C75 C76 C77 118.1(9)
C75 C76 P5 118.0(8)
C77 C76 P5 123.1(8)
C76 C77 H77 119.6
C76 C77 C78 120.9(10)
H77 C77 C78 119.6
C73 C78 C77 120.5(10)
C73 C78 H78 119.8
C77 C78 H78 119.8
B2 C79 H79A 109.5
B2 C79 H79B 109.5
B2 C79 H79C 109.5
H79A C79 H79B 109.5
H79A C79 H79C 109.5
H79B C79 H79C 109.5
B2 C80 H80A 109.5
B2 C80 H80B 109.5
B2 C80 H80C 109.5
H80A C80 H80B 109.5
H80A C80 H80C 109.5
H80B C80 H80C 109.5
Re2 P4 C81 120.4(3)
Re2 P4 C87 118.3(3)
Re2 P4 C93 106.5(3)
C81 P4 C87 102.3(4)
C81 P4 C93 100.2(4)
C87 P4 C93 107.1(4)
Re2 P5 C76 116.9(3)
Re2 P5 C94 112.3(3)
Re2 P5 C95 110.8(3)
C76 P5 C94 105.9(5)
C76 P5 C95 106.2(4)
C94 P5 C95 103.8(5)
Re2 P6 C96 106.0(3)
Re2 P6 C97 128.1(3)
Re2 P6 C103 111.2(3)
C96 P6 C97 105.4(4)
C96 P6 C103 105.0(4)
C97 P6 C103 99.1(4)
P4 C81 C82 119.6(7)
P4 C81 C86 121.0(7)
C82 C81 C86 119.4(8)
C81 C82 H82 119.8
C81 C82 C83 120.3(9)
H82 C82 C83 119.8
C82 C83 H83 120.2
C82 C83 C84 119.6(10)
H83 C83 C84 120.2
C83 C84 H84 119.7
C83 C84 C85 120.6(9)
H84 C84 C85 119.7
C84 C85 H85 120.1
C84 C85 C86 119.9(9)
H85 C85 C86 120.1
C81 C86 C85 120.1(9)
C81 C86 H86 119.9
C85 C86 H86 119.9
P4 C87 C88 124.1(8)
P4 C87 C92 115.5(7)
C88 C87 C92 120.3(9)
C87 C88 H88 120.3
C87 C88 C89 119.5(10)
H88 C88 C89 120.3
C88 C89 H89 119.6
C88 C89 C90 120.8(10)
H89 C89 C90 119.6
C89 C90 H90 119.9
C89 C90 C91 120.2(9)
H90 C90 C91 119.9
C90 C91 H91 119.9
C90 C91 C92 120.1(10)
H91 C91 C92 119.9
C87 C92 C91 119.0(9)
C87 C92 H92 120.5
C91 C92 H92 120.5
P4 C93 H93A 109.1
P4 C93 H93B 109.1
P4 C93 C94 112.5(6)
H93A C93 H93B 107.8
H93A C93 C94 109.1
H93B C93 C94 109.1
P5 C94 C93 111.6(6)
P5 C94 H94A 109.3
P5 C94 H94B 109.3
C93 C94 H94A 109.3
C93 C94 H94B 109.3
H94A C94 H94B 108.0
P5 C95 H95A 109.8
P5 C95 H95B 109.8
P5 C95 C96 109.6(6)
H95A C95 H95B 108.2
H95A C95 C96 109.8
H95B C95 C96 109.8
P6 C96 C95 109.6(6)
P6 C96 H96A 109.7
P6 C96 H96B 109.7
C95 C96 H96A 109.7
C95 C96 H96B 109.7
H96A C96 H96B 108.2
P6 C97 C98 121.6(7)
P6 C97 C102 120.5(7)
C98 C97 C102 117.9(8)
C97 C98 H98 119.3
C97 C98 C99 121.4(9)
H98 C98 C99 119.3
C98 C99 H99 120.6
C98 C99 C100 118.8(9)
H99 C99 C100 120.6
C99 C100 H100 120.1
C99 C100 C101 119.8(9)
H100 C100 C101 120.1
C100 C101 H101 119.5
C100 C101 C102 121.0(10)
H101 C101 C102 119.5
C97 C102 C101 121.1(9)
C97 C102 H102 119.4
C101 C102 H102 119.4
P6 C103 C104 117.0(7)
P6 C103 C108 124.6(8)
C104 C103 C108 118.4(9)
C103 C104 H104 119.8
C103 C104 C105 120.4(9)
H104 C104 C105 119.8
C104 C105 H105 119.7
C104 C105 C106 120.5(10)
H105 C105 C106 119.7
C105 C106 H106 120.4
C105 C106 C107 119.3(10)
H106 C106 C107 120.4
C106 C107 H107 119.9
C106 C107 C108 120.2(10)
H107 C107 C108 119.9
C103 C108 C107 121.1(10)
C103 C108 H108 119.4
C107 C108 H108 119.4
Re2 C109 O3 174.2(8)
Re2 C110 O4 168.1(8)
C111 O5 C114 112.9(14)
O5 C111 H11C 110.5
O5 C111 H11D 110.5
O5 C111 C112 106.3(13)
H11C C111 H11D 108.7
H11C C111 C112 110.5
H11D C111 C112 110.5
C111 C112 H11E 110.5
C111 C112 H11F 110.5
C111 C112 C113 106.3(12)
H11E C112 H11F 108.7
H11E C112 C113 110.5
H11F C112 C113 110.5
C112 C113 H11G 110.2
C112 C113 H11H 110.2
C112 C113 C114 107.3(12)
H11G C113 H11H 108.5
H11G C113 C114 110.2
H11H C113 C114 110.2
O5 C114 C113 102.9(12)
O5 C114 H11I 111.2
O5 C114 H11J 111.2
C113 C114 H11I 111.2
C113 C114 H11J 111.2
H11I C114 H11J 109.1
C115 O6 C118 109.2(16)
O6 C115 H11K 110.7
O6 C115 H11L 110.7
O6 C115 C116 105.0(15)
H11K C115 H11L 108.8
H11K C115 C116 110.7
H11L C115 C116 110.7
C115 C116 H11M 110.2
C115 C116 H11N 110.2
C115 C116 C117 107.4(13)
H11M C116 H11N 108.5
H11M C116 C117 110.2
H11N C116 C117 110.2
C116 C117 H11O 110.3
C116 C117 H11P 110.3
C116 C117 C118 107.1(14)
H11O C117 H11P 108.6
H11O C117 C118 110.3
H11P C117 C118 110.3
O6 C118 C117 105.8(15)
O6 C118 H11Q 110.6
O6 C118 H11R 110.6
C117 C118 H11Q 110.6
C117 C118 H11R 110.6
H11Q C118 H11R 108.7
C119 O7 C122 106(2)
O7 C119 H11S 111.0
O7 C119 H11T 111.0
O7 C119 C120 104(2)
H11S C119 H11T 109.0
H11S C119 C120 111.0
H11T C119 C120 111.0
C119 C120 H12D 110.8
C119 C120 H12E 110.8
C119 C120 C121 104.6(18)
H12D C120 H12E 108.9
H12D C120 C121 110.8
H12E C120 C121 110.8
C120 C121 H12F 110.3
C120 C121 H12G 110.3
C120 C121 C122 107.2(15)
H12F C121 H12G 108.5
H12F C121 C122 110.3
H12G C121 C122 110.3
O7 C122 C121 105.6(19)
O7 C122 H12H 110.6
O7 C122 H12I 110.6
C121 C122 H12H 110.6
C121 C122 H12I 110.6
H12H C122 H12I 108.8
C123 O8 C126 109(3)
O8 C123 H12J 110.8
O8 C123 H12K 110.8
O8 C123 C124 105(2)
H12J C123 H12K 108.9
H12J C123 C124 110.8
H12K C123 C124 110.8
C123 C124 H12L 110.4
C123 C124 H12M 110.4
C123 C124 C125 106(2)
H12L C124 H12M 108.6
H12L C124 C125 110.4
H12M C124 C125 110.4
C124 C125 H12N 110.5
C124 C125 H12O 110.5
C124 C125 C126 106.3(16)
H12N C125 H12O 108.7
H12N C125 C126 110.5
H12O C125 C126 110.5
O8 C126 C125 106.9(19)
O8 C126 H12P 110.3
O8 C126 H12Q 110.3
C125 C126 H12P 110.3
C125 C126 H12Q 110.3
H12P C126 H12Q 108.6

loop_
_geom_bond_atom_site_label_1
_geom_bond_atom_site_label_2
_geom_bond_distance
Re1 P1 2.457(2)
Re1 P2 2.309(2)
Re1 P3 2.488(2)
Re1 C54 1.908(9)
Re1 C55 1.925(9)
Re1 Cl1 2.510(2)
B1 N1 1.578(18)
B1 N2 1.594(17)
B1 C24 1.60(2)
B1 C25 1.59(2)
N1 C1 1.356(14)
N1 C4 1.410(14)
N2 C6 1.395(14)
N2 C9 1.326(15)
C1 C2 1.431(18)
C1 C10 1.498(17)
C2 C3 1.389(16)
C2 C11 1.489(17)
C3 C4 1.439(16)
C3 C13 1.488(16)
C4 C5 1.399(15)
C5 C6 1.400(16)
C5 C18 1.484(15)
C6 C7 1.422(15)
C7 C8 1.388(17)
C7 C14 1.484(16)
C8 C9 1.394(17)
C8 C15 1.532(18)
C9 C17 1.504(17)
C10 H10A 0.980
C10 H10B 0.980
C10 H10C 0.980
C11 H11A 0.990
C11 H11B 0.990
C11 C12 1.52(2)
C12 H12A 0.980
C12 H12B 0.980
C12 H12C 0.980
C13 H13A 0.980
C13 H13B 0.980
C13 H13C 0.980
C14 H14A 0.980
C14 H14B 0.980
C14 H14C 0.980
C15 H15A 0.990
C15 H15B 0.990
C15 C16 1.50(2)
C16 H16A 0.980
C16 H16B 0.980
C16 H16C 0.980
C17 H17A 0.980
C17 H17B 0.980
C17 H17C 0.980
C18 C19 1.387(16)
C18 C23 1.390(15)
C19 H19 0.950
C19 C20 1.398(14)
C20 H20 0.950
C20 C21 1.378(13)
C21 C22 1.398(14)
C21 P2 1.832(9)
C22 H22 0.950
C22 C23 1.368(15)
C23 H23 0.950
C24 H24A 0.980
C24 H24B 0.980
C24 H24C 0.980
C25 H25A 0.980
C25 H25B 0.980
C25 H25C 0.980
P1 C26 1.826(10)
P1 C32 1.835(9)
P1 C38 1.856(10)
P2 C39 1.863(9)
P2 C40 1.831(9)
P3 C41 1.821(9)
P3 C42 1.834(9)
P3 C48 1.833(9)
C26 C27 1.393(14)
C26 C31 1.390(13)
C27 H27 0.950
C27 C28 1.404(15)
C28 H28 0.950
C28 C29 1.364(17)
C29 H29 0.950
C29 C30 1.381(18)
C30 H30 0.950
C30 C31 1.372(15)
C31 H31 0.950
C32 C33 1.393(14)
C32 C37 1.397(13)
C33 H33C 0.950
C33 C34 1.383(14)
C34 H34 0.950
C34 C35 1.367(15)
C35 H35 0.950
C35 C36 1.379(17)
C36 H36 0.950
C36 C37 1.398(14)
C37 H37 0.950
C38 H38A 0.990
C38 H38B 0.990
C38 C39 1.538(13)
C39 H39A 0.990
C39 H39B 0.990
C40 H40A 0.990
C40 H40B 0.990
C40 C41 1.545(13)
C41 H41A 0.990
C41 H41B 0.990
C42 C43 1.362(14)
C42 C47 1.403(14)
C43 H43 0.950
C43 C44 1.382(14)
C44 H44 0.950
C44 C45 1.370(16)
C45 H45 0.950
C45 C46 1.392(16)
C46 H46 0.950
C46 C47 1.384(14)
C47 H47 0.950
C48 C49 1.388(13)
C48 C53 1.384(13)
C49 H49 0.950
C49 C50 1.406(14)
C50 H50 0.950
C50 C51 1.383(13)
C51 H51 0.950
C51 C52 1.381(14)
C52 H52 0.950
C52 C53 1.380(13)
C53 H53 0.950
C54 O1 1.177(11)
C55 O2 1.170(11)
Re2 P4 2.435(2)
Re2 P5 2.306(2)
Re2 P6 2.491(2)
Re2 C109 1.933(9)
Re2 C110 1.949(8)
Re2 Cl2 2.504(2)
B2 N3 1.59(2)
B2 N4 1.57(2)
B2 C79 1.60(3)
B2 C80 1.66(3)
N3 C56 1.334(19)
N3 C59 1.407(14)
N4 C61 1.409(14)
N4 C64 1.315(19)
C56 C57 1.40(2)
C56 C65 1.495(18)
C57 C58 1.382(19)
C57 C66 1.51(2)
C58 C59 1.42(2)
C58 C68 1.509(18)
C59 C60 1.420(18)
C60 C61 1.370(18)
C60 C73 1.483(15)
C61 C62 1.435(19)
C62 C63 1.36(2)
C62 C69 1.494(17)
C63 C64 1.42(2)
C63 C70 1.52(2)
C64 C72 1.521(19)
C65 H65A 0.980
C65 H65B 0.980
C65 H65C 0.980
C66 H66A 0.990
C66 H66B 0.990
C66 C67 1.51(3)
C67 H67A 0.980
C67 H67B 0.980
C67 H67C 0.980
C68 H68A 0.980
C68 H68B 0.980
C68 H68C 0.980
C69 H69A 0.980
C69 H69B 0.980
C69 H69C 0.980
C70 H70A 0.990
C70 H70B 0.990
C70 C71 1.52(3)
C71 H71A 0.980
C71 H71B 0.980
C71 H71C 0.980
C72 H72A 0.980
C72 H72B 0.980
C72 H72C 0.980
C73 C74 1.368(16)
C73 C78 1.403(16)
C74 H74 0.950
C74 C75 1.393(14)
C75 H75 0.950
C75 C76 1.415(14)
C76 C77 1.397(15)
C76 P5 1.816(10)
C77 H77 0.950
C77 C78 1.381(14)
C78 H78 0.950
C79 H79A 0.980
C79 H79B 0.980
C79 H79C 0.980
C80 H80A 0.980
C80 H80B 0.980
C80 H80C 0.980
P4 C81 1.839(9)
P4 C87 1.822(9)
P4 C93 1.837(10)
P5 C94 1.884(9)
P5 C95 1.832(9)
P6 C96 1.843(9)
P6 C97 1.827(9)
P6 C103 1.823(10)
C81 C82 1.389(14)
C81 C86 1.390(13)
C82 H82 0.950
C82 C83 1.392(14)
C83 H83 0.950
C83 C84 1.371(15)
C84 H84 0.950
C84 C85 1.390(15)
C85 H85 0.950
C85 C86 1.381(13)
C86 H86 0.950
C87 C88 1.375(13)
C87 C92 1.399(13)
C88 H88 0.950
C88 C89 1.399(13)
C89 H89 0.950
C89 C90 1.349(15)
C90 H90 0.950
C90 C91 1.393(15)
C91 H91 0.950
C91 C92 1.390(13)
C92 H92 0.950
C93 H93A 0.990
C93 H93B 0.990
C93 C94 1.524(13)
C94 H94A 0.990
C94 H94B 0.990
C95 H95A 0.990
C95 H95B 0.990
C95 C96 1.516(13)
C96 H96A 0.990
C96 H96B 0.990
C97 C98 1.400(13)
C97 C102 1.397(13)
C98 H98 0.950
C98 C99 1.385(13)
C99 H99 0.950
C99 C100 1.400(15)
C100 H100 0.950
C100 C101 1.379(15)
C101 H101 0.950
C101 C102 1.357(14)
C102 H102 0.950
C103 C104 1.410(14)
C103 C108 1.379(13)
C104 H104 0.950
C104 C105 1.384(15)
C105 H105 0.950
C105 C106 1.387(15)
C106 H106 0.950
C106 C107 1.388(16)
C107 H107 0.950
C107 C108 1.391(15)
C108 H108 0.950
C109 O3 1.134(11)
C110 O4 1.139(10)
O5 C111 1.404(16)
O5 C114 1.409(15)
C111 H11C 0.990
C111 H11D 0.990
C111 C112 1.515(19)
C112 H11E 0.990
C112 H11F 0.990
C112 C113 1.42(2)
C113 H11G 0.990
C113 H11H 0.990
C113 C114 1.545(18)
C114 H11I 0.990
C114 H11J 0.990
O6 C115 1.421(17)
O6 C118 1.408(18)
C115 H11K 0.990
C115 H11L 0.990
C115 C116 1.52(2)
C116 H11M 0.990
C116 H11N 0.990
C116 C117 1.40(2)
C117 H11O 0.990
C117 H11P 0.990
C117 C118 1.519(19)
C118 H11Q 0.990
C118 H11R 0.990
O7 C119 1.431(19)
O7 C122 1.424(19)
C119 H11S 0.990
C119 H11T 0.990
C119 C120 1.55(2)
C120 H12D 0.990
C120 H12E 0.990
C120 C121 1.40(3)
C121 H12F 0.990
C121 H12G 0.990
C121 C122 1.55(2)
C122 H12H 0.990
C122 H12I 0.990
O8 C123 1.42(2)
O8 C126 1.42(2)
C123 H12J 0.990
C123 H12K 0.990
C123 C124 1.55(2)
C124 H12L 0.990
C124 H12M 0.990
C124 C125 1.41(3)
C125 H12N 0.990
C125 H12O 0.990
C125 C126 1.54(2)
C126 H12P 0.990
C126 H12Q 0.990

loop_
_geom_torsion_atom_site_label_1
_geom_torsion_atom_site_label_2
_geom_torsion_atom_site_label_3
_geom_torsion_atom_site_label_4
_geom_torsion
N2 B1 N1 C1 176.4(12)
N2 B1 N1 C4 -11.3(19)
C24 B1 N1 C1 58.8(19)
C24 B1 N1 C4 -128.9(13)
C25 B1 N1 C1 -66.5(17)
C25 B1 N1 C4 105.9(14)
N1 B1 N2 C6 6.8(18)
N1 B1 N2 C9 -175.9(12)
C24 B1 N2 C6 124.7(13)
C24 B1 N2 C9 -58.1(19)
C25 B1 N2 C6 -109.7(14)
C25 B1 N2 C9 67.5(18)
B1 N1 C1 C2 173.5(13)
B1 N1 C1 C10 -5(2)
C4 N1 C1 C2 0.0(15)
C4 N1 C1 C10 -178.2(13)
N1 C1 C2 C3 -0.1(16)
N1 C1 C2 C11 -179.1(13)
C10 C1 C2 C3 178.0(14)
C10 C1 C2 C11 -1(2)
C1 C2 C3 C4 0.2(15)
C1 C2 C3 C13 -179.6(12)
C11 C2 C3 C4 179.2(14)
C11 C2 C3 C13 -1(2)
B1 N1 C4 C3 -173.5(13)
B1 N1 C4 C5 9.0(19)
C1 N1 C4 C3 0.2(14)
C1 N1 C4 C5 -177.3(11)
C2 C3 C4 N1 -0.2(14)
C2 C3 C4 C5 176.9(13)
C13 C3 C4 N1 179.6(12)
C13 C3 C4 C5 -3(2)
N1 C4 C5 C6 -0.3(17)
N1 C4 C5 C18 -179.0(10)
C3 C4 C5 C6 -177.2(12)
C3 C4 C5 C18 4.1(19)
B1 N2 C6 C5 -0.2(19)
B1 N2 C6 C7 178.8(12)
C9 N2 C6 C5 -177.9(11)
C9 N2 C6 C7 1.0(14)
C4 C5 C6 N2 -3.9(18)
C4 C5 C6 C7 177.4(12)
C18 C5 C6 N2 174.7(10)
C18 C5 C6 C7 -4.0(19)
N2 C6 C7 C8 0.2(14)
N2 C6 C7 C14 177.2(12)
C5 C6 C7 C8 179.0(13)
C5 C6 C7 C14 -4(2)
C6 C7 C8 C9 -1.3(15)
C6 C7 C8 C15 -177.9(14)
C14 C7 C8 C9 -178.5(12)
C14 C7 C8 C15 5(2)
B1 N2 C9 C8 -179.5(13)
B1 N2 C9 C17 0(2)
C6 N2 C9 C8 -1.9(15)
C6 N2 C9 C17 177.6(13)
C7 C8 C9 N2 2.1(17)
C7 C8 C9 C17 -177.4(14)
C15 C8 C9 N2 178.7(13)
C15 C8 C9 C17 -1(2)
C1 C2 C11 C12 96.4(17)
C3 C2 C11 C12 -82.4(18)
C7 C8 C15 C16 91.1(19)
C9 C8 C15 C16 -85.0(17)
C4 C5 C18 C19 -87.3(14)
C4 C5 C18 C23 87.6(13)
C6 C5 C18 C19 94.0(14)
C6 C5 C18 C23 -91.1(14)
C5 C18 C19 C20 175.2(10)
C23 C18 C19 C20 0.2(16)
C18 C19 C20 C21 0.3(16)
C19 C20 C21 C22 0.7(15)
C19 C20 C21 P2 179.3(8)
C20 C21 C22 C23 -2.2(15)
P2 C21 C22 C23 179.1(8)
C21 C22 C23 C18 2.8(17)
C5 C18 C23 C22 -176.8(10)
C19 C18 C23 C22 -1.7(16)
C20 C21 P2 Re1 2.4(10)
C20 C21 P2 C39 131.9(8)
C20 C21 P2 C40 -121.7(8)
C22 C21 P2 Re1 -179.0(6)
C22 C21 P2 C39 -49.5(9)
C22 C21 P2 C40 56.9(9)
Re1 P1 C26 C27 -13.2(10)
Re1 P1 C26 C31 168.8(7)
C32 P1 C26 C27 122.0(9)
C32 P1 C26 C31 -56.0(9)
C38 P1 C26 C27 -130.0(9)
C38 P1 C26 C31 52.0(9)
P1 C26 C27 C28 -175.0(9)
C31 C26 C27 C28 3.1(17)
C26 C27 C28 C29 -2(2)
C27 C28 C29 C30 -1(2)
C28 C29 C30 C31 2.8(18)
C29 C30 C31 C26 -1.5(17)
P1 C26 C31 C30 176.5(8)
C27 C26 C31 C30 -1.6(15)
Re1 P1 C32 C33 81.5(8)
Re1 P1 C32 C37 -93.4(7)
C26 P1 C32 C33 -52.9(8)
C26 P1 C32 C37 132.3(8)
C38 P1 C32 C33 -159.8(7)
C38 P1 C32 C37 25.3(9)
P1 C32 C33 C34 -177.1(7)
C37 C32 C33 C34 -2.0(14)
C32 C33 C34 C35 1.7(15)
C33 C34 C35 C36 -0.5(15)
C34 C35 C36 C37 -0.3(16)
P1 C32 C37 C36 176.0(7)
C33 C32 C37 C36 1.2(13)
C35 C36 C37 C32 -0.1(14)
Re1 P1 C38 C39 41.5(7)
C26 P1 C38 C39 168.8(6)
C32 P1 C38 C39 -88.1(7)
P1 C38 C39 P2 -38.0(8)
Re1 P2 C39 C38 16.2(8)
C21 P2 C39 C38 -119.6(7)
C40 P2 C39 C38 135.8(7)
Re1 P2 C40 C41 42.6(7)
C21 P2 C40 C41 175.1(6)
C39 P2 C40 C41 -78.5(7)
P2 C40 C41 P3 -53.8(7)
Re1 P3 C41 C40 41.1(7)
C42 P3 C41 C40 -78.8(7)
C48 P3 C41 C40 174.5(6)
Re1 P3 C42 C43 55.1(8)
Re1 P3 C42 C47 -125.0(7)
C41 P3 C42 C43 170.1(7)
C41 P3 C42 C47 -10.0(9)
C48 P3 C42 C43 -81.1(8)
C48 P3 C42 C47 98.8(8)
P3 C42 C43 C44 179.9(7)
C47 C42 C43 C44 0.0(14)
C42 C43 C44 C45 0.8(15)
C43 C44 C45 C46 -0.9(15)
C44 C45 C46 C47 0.2(15)
C45 C46 C47 C42 0.6(15)
P3 C42 C47 C46 179.4(8)
C43 C42 C47 C46 -0.7(15)
Re1 P3 C48 C49 -48.1(8)
Re1 P3 C48 C53 135.1(6)
C41 P3 C48 C49 -169.8(7)
C41 P3 C48 C53 13.4(8)
C42 P3 C48 C49 81.1(8)
C42 P3 C48 C53 -95.6(8)
P3 C48 C49 C50 -177.6(7)
C53 C48 C49 C50 -0.7(13)
C48 C49 C50 C51 1.3(13)
C49 C50 C51 C52 -2.0(14)
C50 C51 C52 C53 2.2(14)
C51 C52 C53 C48 -1.6(14)
P3 C48 C53 C52 177.6(7)
C49 C48 C53 C52 0.9(13)
N4 B2 N3 C56 178.0(14)
N4 B2 N3 C59 3(2)
C79 B2 N3 C56 -64(2)
C79 B2 N3 C59 120.9(15)
C80 B2 N3 C56 61(2)
C80 B2 N3 C59 -114.7(14)
N3 B2 N4 C61 2(2)
N3 B2 N4 C64 -179.3(15)
C79 B2 N4 C61 -116.6(15)
C79 B2 N4 C64 62(2)
C80 B2 N4 C61 118.2(15)
C80 B2 N4 C64 -63(2)
B2 N3 C56 C57 -176.6(15)
B2 N3 C56 C65 5(3)
C59 N3 C56 C57 -0.6(18)
C59 N3 C56 C65 -179.5(16)
N3 C56 C57 C58 1(2)
N3 C56 C57 C66 -176.0(17)
C65 C56 C57 C58 -179.6(16)
C65 C56 C57 C66 3(3)
C56 C57 C58 C59 -1.7(18)
C56 C57 C58 C68 177.6(14)
C66 C57 C58 C59 175.8(17)
C66 C57 C58 C68 -5(3)
B2 N3 C59 C58 175.7(14)
B2 N3 C59 C60 -5(2)
C56 N3 C59 C58 -0.4(16)
C56 N3 C59 C60 179.1(13)
C57 C58 C59 N3 1.3(16)
C57 C58 C59 C60 -178.2(15)
C68 C58 C59 N3 -177.9(14)
C68 C58 C59 C60 3(3)
N3 C59 C60 C61 2(2)
N3 C59 C60 C73 -174.0(11)
C58 C59 C60 C61 -179.0(14)
C58 C59 C60 C73 5(2)
C59 C60 C61 N4 3(2)
C59 C60 C61 C62 -177.3(14)
C73 C60 C61 N4 178.9(11)
C73 C60 C61 C62 -2(2)
B2 N4 C61 C60 -5(2)
B2 N4 C61 C62 175.1(14)
C64 N4 C61 C60 175.9(14)
C64 N4 C61 C62 -3.5(16)
N4 C61 C62 C63 3.2(16)
N4 C61 C62 C69 -175.5(14)
C60 C61 C62 C63 -176.2(15)
C60 C61 C62 C69 5(3)
C61 C62 C63 C64 -1.7(18)
C61 C62 C63 C70 -179.8(17)
C69 C62 C63 C64 177.1(14)
C69 C62 C63 C70 -1(3)
B2 N4 C64 C63 -176.1(15)
B2 N4 C64 C72 0(3)
C61 N4 C64 C63 2.5(18)
C61 N4 C64 C72 178.6(15)
C62 C63 C64 N4 -1(2)
C62 C63 C64 C72 -176.6(16)
C70 C63 C64 N4 177.7(16)
C70 C63 C64 C72 2(3)
C56 C57 C66 C67 -90(2)
C58 C57 C66 C67 93(2)
C62 C63 C70 C71 -89(2)
C64 C63 C70 C71 93(2)
C59 C60 C73 C74 73.2(16)
C59 C60 C73 C78 -108.3(14)
C61 C60 C73 C74 -102.5(16)
C61 C60 C73 C78 76.0(16)
C60 C73 C74 C75 176.1(11)
C78 C73 C74 C75 -2.5(18)
C73 C74 C75 C76 -1.1(17)
C74 C75 C76 C77 3.0(16)
C74 C75 C76 P5 -166.8(9)
C75 C76 C77 C78 -1.2(17)
P5 C76 C77 C78 168.1(9)
C76 C77 C78 C73 -2.5(18)
C60 C73 C78 C77 -174.3(11)
C74 C73 C78 C77 4.3(18)
C75 C76 P5 Re2 64.9(9)
C75 C76 P5 C94 -61.0(9)
C75 C76 P5 C95 -170.9(8)
C77 C76 P5 Re2 -104.3(9)
C77 C76 P5 C94 129.8(9)
C77 C76 P5 C95 19.8(11)
Re2 P4 C81 C82 -178.0(7)
Re2 P4 C81 C86 1.3(9)
C87 P4 C81 C82 48.3(9)
C87 P4 C81 C86 -132.4(8)
C93 P4 C81 C82 -61.9(9)
C93 P4 C81 C86 117.4(8)
P4 C81 C82 C83 178.7(8)
C86 C81 C82 C83 -0.6(15)
C81 C82 C83 C84 -0.4(16)
C82 C83 C84 C85 1.1(16)
C83 C84 C85 C86 -0.7(15)
C84 C85 C86 C81 -0.3(14)
P4 C81 C86 C85 -178.3(7)
C82 C81 C86 C85 1.0(14)
Re2 P4 C87 C88 108.3(7)
Re2 P4 C87 C92 -68.9(7)
C81 P4 C87 C88 -116.7(8)
C81 P4 C87 C92 66.1(7)
C93 P4 C87 C88 -11.8(9)
C93 P4 C87 C92 170.9(6)
P4 C87 C88 C89 -177.1(7)
C92 C87 C88 C89 0.0(13)
C87 C88 C89 C90 -0.9(14)
C88 C89 C90 C91 0.4(14)
C89 C90 C91 C92 0.9(14)
C90 C91 C92 C87 -1.8(13)
P4 C87 C92 C91 178.7(7)
C88 C87 C92 C91 1.3(13)
Re2 P4 C93 C94 -41.1(7)
C81 P4 C93 C94 -167.3(6)
C87 P4 C93 C94 86.3(7)
P4 C93 C94 P5 38.7(8)
Re2 P5 C94 C93 -18.6(7)
C76 P5 C94 C93 110.1(7)
C95 P5 C94 C93 -138.3(7)
Re2 P5 C95 C96 -42.6(7)
C76 P5 C95 C96 -170.5(7)
C94 P5 C95 C96 78.1(7)
P5 C95 C96 P6 52.3(8)
Re2 P6 C96 C95 -38.8(7)
C97 P6 C96 C95 -176.9(6)
C103 P6 C96 C95 79.0(7)
Re2 P6 C97 C98 -135.0(7)
Re2 P6 C97 C102 48.8(10)
C96 P6 C97 C98 -9.7(9)
C96 P6 C97 C102 174.1(8)
C103 P6 C97 C98 98.7(9)
C103 P6 C97 C102 -77.5(8)
P6 C97 C98 C99 -175.7(7)
C102 C97 C98 C99 0.6(14)
C97 C98 C99 C100 -0.9(14)
C98 C99 C100 C101 1.2(15)
C99 C100 C101 C102 -1.2(15)
C100 C101 C102 C97 0.9(15)
P6 C97 C102 C101 175.8(8)
C98 C97 C102 C101 -0.6(14)
Re2 P6 C103 C104 -59.2(8)
Re2 P6 C103 C108 118.5(8)
C96 P6 C103 C104 -173.4(7)
C96 P6 C103 C108 4.4(9)
C97 P6 C103 C104 77.9(8)
C97 P6 C103 C108 -104.3(9)
P6 C103 C104 C105 178.8(8)
C108 C103 C104 C105 0.9(14)
C103 C104 C105 C106 -1.4(16)
C104 C105 C106 C107 -0.4(16)
C105 C106 C107 C108 2.6(16)
P6 C103 C108 C107 -176.4(8)
C104 C103 C108 C107 1.4(14)
C106 C107 C108 C103 -3.1(16)
C114 O5 C111 C112 -7(3)
O5 C111 C112 C113 -7(3)
C111 C112 C113 C114 17(3)
C111 O5 C114 C113 17(2)
C112 C113 C114 O5 -21(2)
C118 O6 C115 C116 -23(3)
O6 C115 C116 C117 14(4)
C115 C116 C117 C118 0(5)
C115 O6 C118 C117 23(3)
C116 C117 C118 O6 -14(4)
C122 O7 C119 C120 -36(6)
O7 C119 C120 C121 32(6)
C119 C120 C121 C122 -15(8)
C119 O7 C122 C121 27(7)
C120 C121 C122 O7 -7(8)
C126 O8 C123 C124 -25(9)
O8 C123 C124 C125 25(9)
C123 C124 C125 C126 -15(11)
C123 O8 C126 C125 16(12)
C124 C125 C126 O8 0(13)
